data_4025216
loop_
_publ_author_name
'Jeff R. Henderson'
'Julian P. Chesterman'
'Masood Parvez'
'Brian A. Keay'

_publ_contact_author
;
    Masood Parvez
    Department of Chemistry
    University of Calgary
    2500 University Drive N.W.
    Calgary, Alberta, Canada T2N 1N4  
;
_publ_contact_author_email ' parvez@ucalgary.ca '
_publ_contact_author_fax ' (403)289-9488 '
_publ_contact_author_phone ' (403)220-5348 '
_publ_section_title
;
 Diastereoselective Diels-Alder Reactions with an Allenyl-Containing
 Spiro-Amido Chiral Auxiliary
;
_journal_name_full 'Journal of Organic Chemistry'
_journal_page_first 988
_journal_page_last 991
_journal_paper_doi 10.1021/jo902556b
_journal_volume 75
_journal_year 2010
_chemical_absolute_configuration syn
_chemical_formula_moiety 'C23 H33 N O3'
_chemical_formula_sum 'C23 H33 N O3'
_chemical_formula_weight 371.50
_chemical_name_systematic
;
 ?
;
_space_group_IT_number 19
_symmetry_cell_setting orthorhombic
_symmetry_space_group_name_Hall 'P 2ac 2ab'
_symmetry_space_group_name_H-M 'P 21 21 21'
_atom_sites_solution_hydrogens geom
_atom_sites_solution_primary direct
_atom_sites_solution_secondary difmap
_audit_creation_method SHELXL-97
_cell_angle_alpha 90.00
_cell_angle_beta 90.00
_cell_angle_gamma 90.00
_cell_formula_units_Z 8
_cell_length_a 12.7366(6)
_cell_length_b 16.7329(8)
_cell_length_c 20.3046(8)
_cell_measurement_reflns_used 5334
_cell_measurement_temperature 173(2)
_cell_measurement_theta_max 27.5
_cell_measurement_theta_min 1.0
_cell_volume 4327.3(3)
_computing_cell_refinement 'HKL DENZO (Otwinowski & Minor, 1997)'
_computing_data_collection 'COLLECT (Hooft, 1998)'
_computing_data_reduction 'SCALEPACK (Otwinowski & Minor, 1997)'
_computing_molecular_graphics 'ORTEP-3 (Farrugia, 1997)'
_computing_publication_material 'SHELXL-97 (Sheldrick, 2008)'
_computing_structure_refinement 'SHELXL-97 (Sheldrick, 2008)'
_computing_structure_solution 'SIR92 (Altomare et al., 1991)'
_diffrn_ambient_temperature 173(2)
_diffrn_measured_fraction_theta_full 0.990
_diffrn_measured_fraction_theta_max 0.990
_diffrn_measurement_device_type 'Bruker APEX2 CCD'
_diffrn_measurement_method ' \w and \f '
_diffrn_radiation_monochromator graphite
_diffrn_radiation_source 'fine-focus sealed tube'
_diffrn_radiation_type MoK\a
_diffrn_radiation_wavelength 0.71073
_diffrn_reflns_av_R_equivalents 0.0368
_diffrn_reflns_av_sigmaI/netI 0.0381
_diffrn_reflns_limit_h_max 16
_diffrn_reflns_limit_h_min -16
_diffrn_reflns_limit_k_max 21
_diffrn_reflns_limit_k_min -21
_diffrn_reflns_limit_l_max 26
_diffrn_reflns_limit_l_min -26
_diffrn_reflns_number 9776
_diffrn_reflns_theta_full 27.49
_diffrn_reflns_theta_max 27.49
_diffrn_reflns_theta_min 2.91
_diffrn_standards_number 0
_exptl_absorpt_coefficient_mu 0.074
_exptl_absorpt_correction_T_max 0.9926
_exptl_absorpt_correction_T_min 0.9809
_exptl_absorpt_correction_type multi-scan
_exptl_absorpt_process_details 'SORTAV: (Blessing, 1997)'
_exptl_crystal_colour colorless
_exptl_crystal_density_diffrn 1.140
_exptl_crystal_density_method 'not measured'
_exptl_crystal_description rod
_exptl_crystal_F_000 1616
_exptl_crystal_size_max 0.26
_exptl_crystal_size_mid 0.12
_exptl_crystal_size_min 0.10
_refine_diff_density_max 0.372
_refine_diff_density_min -0.443
_refine_diff_density_rms 0.135
_refine_ls_abs_structure_details 'Flack H D (1983), Acta Cryst. A39, 876-881'
_refine_ls_extinction_method none
_refine_ls_goodness_of_fit_ref 1.232
_refine_ls_hydrogen_treatment constr
_refine_ls_matrix_type full
_refine_ls_number_parameters 493
_refine_ls_number_reflns 5443
_refine_ls_number_restraints 0
_refine_ls_restrained_S_all 1.232
_refine_ls_R_factor_all 0.0784
_refine_ls_R_factor_gt 0.0553
_refine_ls_shift/su_max 0.001
_refine_ls_shift/su_mean 0.000
_refine_ls_structure_factor_coef Fsqd
_refine_ls_weighting_details 'calc w=1/[\s^2^(Fo^2^)+(0.0588P)^2^+1.53P] where P=(Fo^2^+2Fc^2^)/3'
_refine_ls_weighting_scheme calc
_refine_ls_wR_factor_gt 0.1299
_refine_ls_wR_factor_ref 0.1538
_reflns_number_gt 4421
_reflns_number_total 5443
_reflns_threshold_expression >2sigma(I)
_cod_data_source_file jo902556b_si_004.cif
_cod_data_source_block Compound_I
_cod_depositor_comments
;
The following automatic conversions were performed:

'_symmetry_cell_setting' value 'Orthorhombic' changed to
'orthorhombic' according to the built-in table from CIF Core
dictionary named 'cif_core.dic' version 2.4.1 from 2010-06-29.

Automatic conversion script
Id: cif_fix_values 1646 2011-03-28 12:23:43Z adriana 
;
_cod_database_code 4025216

loop_
_symmetry_equiv_pos_as_xyz
'x, y, z'
'-x+1/2, -y, z+1/2'
'x+1/2, -y+1/2, -z'
'-x, y+1/2, -z+1/2'

loop_
_atom_site_label
_atom_site_type_symbol
_atom_site_fract_x
_atom_site_fract_y
_atom_site_fract_z
_atom_site_U_iso_or_equiv
_atom_site_adp_type
_atom_site_occupancy
_atom_site_symmetry_multiplicity
_atom_site_calc_flag
_atom_site_refinement_flags
_atom_site_disorder_assembly
_atom_site_disorder_group
O1 O 0.11936(18) 0.15405(14) 0.88010(11) 0.0333(5) Uani 1 1 d . . .
O2 O 0.0004(2) 0.1093(2) 0.95258(12) 0.0565(8) Uani 1 1 d . . .
O3 O 0.2863(2) -0.01700(13) 0.78303(10) 0.0395(6) Uani 1 1 d . . .
O4 O 0.40473(19) 0.13187(13) 0.62215(11) 0.0341(5) Uani 1 1 d . . .
O5 O 0.3513(3) 0.21481(16) 0.70261(12) 0.0570(8) Uani 1 1 d . . .
O6 O 0.2072(2) -0.03130(17) 0.53430(11) 0.0453(6) Uani 1 1 d . . .
N1 N 0.3050(2) 0.03880(15) 0.88304(12) 0.0307(6) Uani 1 1 d . . .
H1N H 0.3032 0.0322 0.9260 0.037 Uiso 1 1 calc R . .
N2 N 0.2886(2) -0.02120(16) 0.63211(13) 0.0327(6) Uani 1 1 d . . .
H2N H 0.2832 -0.0114 0.6745 0.039 Uiso 1 1 calc R . .
C1 C 0.1903(3) 0.1774(2) 0.93367(15) 0.0325(7) Uani 1 1 d . . .
H1 H 0.1904 0.1380 0.9707 0.039 Uiso 1 1 calc R . .
C2 C 0.1631(3) 0.2620(2) 0.95645(19) 0.0447(9) Uani 1 1 d . . .
H2A H 0.1915 0.2721 1.0011 0.054 Uiso 1 1 calc R . .
H2B H 0.0861 0.2698 0.9574 0.054 Uiso 1 1 calc R . .
C3 C 0.2140(4) 0.3179(2) 0.9061(2) 0.0556(11) Uani 1 1 d . . .
H3A H 0.2540 0.3605 0.9287 0.067 Uiso 1 1 calc R . .
H3B H 0.1596 0.3431 0.8781 0.067 Uiso 1 1 calc R . .
C4 C 0.2880(3) 0.26585(19) 0.86380(17) 0.0388(8) Uani 1 1 d . . .
H4A H 0.3575 0.2918 0.8589 0.047 Uiso 1 1 calc R . .
H4B H 0.2579 0.2568 0.8195 0.047 Uiso 1 1 calc R . .
C5 C 0.2981(3) 0.18615(19) 0.90175(15) 0.0306(7) Uani 1 1 d . . .
C6 C 0.3878(3) 0.1901(2) 0.95377(16) 0.0380(8) Uani 1 1 d . . .
H6A H 0.4004 0.2460 0.9675 0.046 Uiso 1 1 calc R . .
H6B H 0.3693 0.1582 0.9932 0.046 Uiso 1 1 calc R . .
C7 C 0.4847(3) 0.1559(3) 0.92040(17) 0.0435(9) Uani 1 1 d . . .
H7A H 0.5123 0.1101 0.9459 0.052 Uiso 1 1 calc R . .
H7B H 0.5403 0.1971 0.9173 0.052 Uiso 1 1 calc R . .
C8 C 0.4515(3) 0.1287(2) 0.85140(16) 0.0341(7) Uani 1 1 d . . .
H8A H 0.4694 0.1697 0.8181 0.041 Uiso 1 1 calc R . .
H8B H 0.4865 0.0779 0.8394 0.041 Uiso 1 1 calc R . .
C9 C 0.3323(3) 0.11737(18) 0.85585(15) 0.0293(7) Uani 1 1 d . . .
H9 H 0.2998 0.1242 0.8114 0.035 Uiso 1 1 calc R . .
C10 C 0.0282(3) 0.1210(2) 0.89700(16) 0.0350(7) Uani 1 1 d . . .
C11 C -0.0323(3) 0.0977(2) 0.83589(15) 0.0326(7) Uani 1 1 d . . .
H11 H 0.0141 0.0630 0.8083 0.039 Uiso 1 1 calc R . .
C12 C -0.0702(3) 0.1674(2) 0.79273(16) 0.0351(7) Uani 1 1 d . . .
C13 C -0.1867(3) 0.1502(2) 0.7817(2) 0.0467(9) Uani 1 1 d . . .
H13 H -0.2205 0.1776 0.7434 0.056 Uiso 1 1 calc R . .
C14 C -0.1867(3) 0.0584(2) 0.7804(2) 0.0456(9) Uani 1 1 d . . .
H14A H -0.2583 0.0353 0.7786 0.055 Uiso 1 1 calc R . .
H14B H -0.1425 0.0359 0.7448 0.055 Uiso 1 1 calc R . .
C15 C -0.1359(3) 0.0513(2) 0.84879(19) 0.0447(9) Uani 1 1 d . . .
H15 H -0.1277 -0.0042 0.8662 0.054 Uiso 1 1 calc R . .
C16 C -0.2058(4) 0.1052(3) 0.8879(2) 0.0621(12) Uani 1 1 d . . .
H16 H -0.2244 0.0986 0.9329 0.075 Uiso 1 1 calc R . .
C17 C -0.2371(3) 0.1638(3) 0.8487(3) 0.0626(12) Uani 1 1 d . . .
H17 H -0.2826 0.2064 0.8603 0.075 Uiso 1 1 calc R . .
C18 C -0.0136(4) 0.2271(2) 0.76911(18) 0.0470(9) Uani 1 1 d . . .
H18A H -0.0453 0.2660 0.7414 0.056 Uiso 1 1 calc R . .
H18B H 0.0589 0.2310 0.7798 0.056 Uiso 1 1 calc R . .
C19 C 0.2828(3) -0.02321(19) 0.84351(14) 0.0303(7) Uani 1 1 d . . .
C20 C 0.2474(3) -0.1008(2) 0.87699(16) 0.0359(8) Uani 1 1 d . . .
C21 C 0.3201(5) -0.1240(3) 0.9333(2) 0.0800(18) Uani 1 1 d . . .
H21A H 0.3001 -0.1768 0.9500 0.096 Uiso 1 1 calc R . .
H21B H 0.3143 -0.0846 0.9687 0.096 Uiso 1 1 calc R . .
H21C H 0.3927 -0.1257 0.9173 0.096 Uiso 1 1 calc R . .
C22 C 0.1372(5) -0.0881(3) 0.9020(4) 0.107(3) Uani 1 1 d . . .
H22A H 0.1152 -0.1347 0.9277 0.128 Uiso 1 1 calc R . .
H22B H 0.0895 -0.0809 0.8646 0.128 Uiso 1 1 calc R . .
H22C H 0.1353 -0.0403 0.9299 0.128 Uiso 1 1 calc R . .
C23 C 0.2494(5) -0.1686(2) 0.8282(2) 0.0671(15) Uani 1 1 d . . .
H23A H 0.2205 -0.2168 0.8488 0.081 Uiso 1 1 calc R . .
H23B H 0.3219 -0.1787 0.8144 0.081 Uiso 1 1 calc R . .
H23C H 0.2070 -0.1543 0.7896 0.081 Uiso 1 1 calc R . .
C24 C 0.4608(3) 0.0849(2) 0.67128(15) 0.0320(7) Uani 1 1 d . . .
H24 H 0.4199 0.0800 0.7131 0.038 Uiso 1 1 calc R . .
C25 C 0.5690(3) 0.1203(3) 0.68303(19) 0.0463(9) Uani 1 1 d . . .
H25A H 0.5942 0.1069 0.7278 0.056 Uiso 1 1 calc R . .
H25B H 0.5671 0.1791 0.6784 0.056 Uiso 1 1 calc R . .
C26 C 0.6418(3) 0.0829(3) 0.6302(2) 0.0564(11) Uani 1 1 d . . .
H26A H 0.6688 0.1246 0.6001 0.068 Uiso 1 1 calc R . .
H26B H 0.7021 0.0557 0.6513 0.068 Uiso 1 1 calc R . .
C27 C 0.5741(3) 0.0232(3) 0.59282(19) 0.0464(9) Uani 1 1 d . . .
H27A H 0.6149 -0.0255 0.5821 0.056 Uiso 1 1 calc R . .
H27B H 0.5477 0.0469 0.5514 0.056 Uiso 1 1 calc R . .
C28 C 0.4818(3) 0.0029(2) 0.63984(16) 0.0331(7) Uani 1 1 d . . .
C29 C 0.5179(4) -0.0580(2) 0.69457(18) 0.0465(9) Uani 1 1 d . . .
H29A H 0.5935 -0.0705 0.6898 0.056 Uiso 1 1 calc R . .
H29B H 0.5058 -0.0356 0.7390 0.056 Uiso 1 1 calc R . .
C30 C 0.4516(4) -0.1328(2) 0.68414(18) 0.0480(10) Uani 1 1 d . . .
H30A H 0.3899 -0.1329 0.7138 0.058 Uiso 1 1 calc R . .
H30B H 0.4934 -0.1817 0.6923 0.058 Uiso 1 1 calc R . .
C31 C 0.4171(3) -0.1281(2) 0.61181(18) 0.0458(9) Uani 1 1 d . . .
H31A H 0.4742 -0.1448 0.5818 0.055 Uiso 1 1 calc R . .
H31B H 0.3543 -0.1615 0.6035 0.055 Uiso 1 1 calc R . .
C32 C 0.3922(3) -0.03894(19) 0.60400(16) 0.0335(7) Uani 1 1 d . . .
H32 H 0.3932 -0.0241 0.5563 0.040 Uiso 1 1 calc R . .
C33 C 0.3539(3) 0.1965(2) 0.64532(16) 0.0362(8) Uani 1 1 d . . .
C34 C 0.2986(3) 0.2403(2) 0.59051(16) 0.0349(7) Uani 1 1 d . . .
H34 H 0.2568 0.2005 0.5647 0.042 Uiso 1 1 calc R . .
C35 C 0.3688(3) 0.2856(2) 0.54282(17) 0.0378(8) Uani 1 1 d . . .
C36 C 0.3219(4) 0.3697(2) 0.5389(2) 0.0530(10) Uani 1 1 d . . .
H36 H 0.3412 0.4026 0.4996 0.064 Uiso 1 1 calc R . .
C37 C 0.2051(4) 0.3506(2) 0.5482(2) 0.0532(10) Uani 1 1 d . . .
H37A H 0.1768 0.3151 0.5135 0.064 Uiso 1 1 calc R . .
H37B H 0.1610 0.3990 0.5526 0.064 Uiso 1 1 calc R . .
C38 C 0.2228(4) 0.3072(2) 0.61423(19) 0.0463(9) Uani 1 1 d . . .
H38 H 0.1580 0.2887 0.6375 0.056 Uiso 1 1 calc R . .
C39 C 0.2885(4) 0.3676(2) 0.6505(2) 0.0609(13) Uani 1 1 d . . .
H39 H 0.2884 0.3769 0.6967 0.073 Uiso 1 1 calc R . .
C40 C 0.3464(4) 0.4054(2) 0.6063(3) 0.0653(14) Uani 1 1 d . . .
H40 H 0.3947 0.4473 0.6150 0.078 Uiso 1 1 calc R . .
C41 C 0.4523(4) 0.2585(3) 0.5111(2) 0.0504(10) Uani 1 1 d . . .
H41A H 0.4744 0.2048 0.5170 0.060 Uiso 1 1 calc R . .
H41B H 0.4902 0.2929 0.4823 0.060 Uiso 1 1 calc R . .
C42 C 0.2026(3) -0.01962(19) 0.59469(15) 0.0320(7) Uani 1 1 d . . .
C43 C 0.0974(3) -0.0022(2) 0.62834(16) 0.0347(7) Uani 1 1 d . . .
C44 C 0.1027(4) 0.0804(3) 0.6612(2) 0.0623(13) Uani 1 1 d . . .
H44A H 0.0346 0.0929 0.6812 0.075 Uiso 1 1 calc R . .
H44B H 0.1197 0.1210 0.6281 0.075 Uiso 1 1 calc R . .
H44C H 0.1570 0.0801 0.6954 0.075 Uiso 1 1 calc R . .
C45 C 0.0091(3) -0.0028(3) 0.5784(2) 0.0611(13) Uani 1 1 d . . .
H45A H -0.0573 0.0100 0.6005 0.073 Uiso 1 1 calc R . .
H45B H 0.0041 -0.0559 0.5583 0.073 Uiso 1 1 calc R . .
H45C H 0.0232 0.0371 0.5442 0.073 Uiso 1 1 calc R . .
C46 C 0.0755(4) -0.0657(3) 0.6805(2) 0.0588(12) Uani 1 1 d . . .
H46A H 0.0051 -0.0575 0.6988 0.071 Uiso 1 1 calc R . .
H46B H 0.1277 -0.0614 0.7158 0.071 Uiso 1 1 calc R . .
H46C H 0.0797 -0.1189 0.6604 0.071 Uiso 1 1 calc R . .

loop_
_atom_site_aniso_label
_atom_site_aniso_U_11
_atom_site_aniso_U_22
_atom_site_aniso_U_33
_atom_site_aniso_U_23
_atom_site_aniso_U_13
_atom_site_aniso_U_12
O1 0.0290(11) 0.0405(12) 0.0303(11) 0.0028(10) 0.0004(10) -0.0057(10)
O2 0.0417(15) 0.095(2) 0.0329(12) 0.0076(14) 0.0022(11) -0.0249(16)
O3 0.0632(17) 0.0316(11) 0.0237(10) 0.0004(9) 0.0005(11) -0.0070(12)
O4 0.0413(13) 0.0307(11) 0.0304(10) 0.0015(9) -0.0011(10) 0.0069(11)
O5 0.091(2) 0.0482(15) 0.0315(12) -0.0047(11) -0.0047(14) 0.0281(16)
O6 0.0496(15) 0.0608(16) 0.0253(11) -0.0012(11) -0.0001(11) 0.0051(14)
N1 0.0414(16) 0.0289(13) 0.0218(11) 0.0015(10) -0.0021(12) -0.0057(12)
N2 0.0376(15) 0.0372(14) 0.0233(12) -0.0047(11) 0.0007(12) 0.0034(13)
C1 0.0332(18) 0.0361(16) 0.0281(14) -0.0032(13) 0.0002(13) -0.0047(15)
C2 0.041(2) 0.047(2) 0.0465(19) -0.0108(17) 0.0131(18) -0.0036(18)
C3 0.065(3) 0.0385(19) 0.064(2) -0.0067(19) 0.017(2) 0.004(2)
C4 0.041(2) 0.0305(16) 0.0444(19) -0.0003(14) 0.0108(17) -0.0044(16)
C5 0.0314(17) 0.0309(15) 0.0294(14) -0.0051(12) 0.0038(14) -0.0046(14)
C6 0.0386(19) 0.0445(19) 0.0308(15) -0.0063(15) 0.0009(15) -0.0111(16)
C7 0.0337(19) 0.058(2) 0.0386(18) -0.0067(17) -0.0031(15) -0.0017(18)
C8 0.0333(17) 0.0346(16) 0.0344(16) -0.0024(14) 0.0022(14) -0.0018(15)
C9 0.0354(17) 0.0295(15) 0.0230(13) -0.0019(12) -0.0006(13) -0.0056(14)
C10 0.0295(17) 0.0418(18) 0.0336(16) 0.0033(14) 0.0005(14) 0.0009(15)
C11 0.0334(17) 0.0334(16) 0.0309(15) 0.0037(13) -0.0011(14) 0.0009(14)
C12 0.0400(19) 0.0310(16) 0.0342(16) 0.0006(14) 0.0010(15) 0.0034(15)
C13 0.035(2) 0.045(2) 0.061(2) 0.0054(18) -0.0095(18) 0.0057(17)
C14 0.035(2) 0.0428(19) 0.059(2) 0.0047(18) -0.0130(18) -0.0073(17)
C15 0.0353(19) 0.046(2) 0.053(2) 0.0136(18) -0.0069(17) -0.0112(17)
C16 0.037(2) 0.091(4) 0.058(2) 0.007(3) 0.010(2) -0.011(2)
C17 0.036(2) 0.068(3) 0.084(3) -0.004(3) 0.008(2) 0.007(2)
C18 0.057(2) 0.0367(18) 0.048(2) 0.0098(16) -0.0037(19) -0.0007(18)
C19 0.0360(17) 0.0309(15) 0.0239(14) -0.0009(12) -0.0027(13) -0.0005(14)
C20 0.049(2) 0.0286(15) 0.0300(15) 0.0011(13) 0.0007(15) -0.0042(15)
C21 0.144(5) 0.042(2) 0.054(2) 0.020(2) -0.041(3) -0.015(3)
C22 0.079(4) 0.055(3) 0.187(7) 0.040(4) 0.065(5) -0.002(3)
C23 0.129(5) 0.0329(19) 0.039(2) 0.0047(16) -0.006(2) -0.019(3)
C24 0.0340(18) 0.0350(16) 0.0269(14) 0.0011(13) -0.0038(14) 0.0057(15)
C25 0.042(2) 0.051(2) 0.045(2) -0.0019(18) -0.0054(17) -0.0036(19)
C26 0.042(2) 0.084(3) 0.044(2) 0.001(2) 0.0026(18) -0.009(2)
C27 0.040(2) 0.059(2) 0.0396(19) -0.0023(18) 0.0022(16) 0.0069(19)
C28 0.0368(18) 0.0331(16) 0.0295(15) 0.0017(13) 0.0008(14) 0.0078(15)
C29 0.060(2) 0.044(2) 0.0351(18) 0.0057(15) -0.0026(18) 0.020(2)
C30 0.056(2) 0.0378(18) 0.050(2) 0.0142(17) 0.0119(19) 0.0170(19)
C31 0.058(2) 0.0321(17) 0.047(2) -0.0027(16) 0.0169(19) 0.0055(18)
C32 0.0406(19) 0.0308(16) 0.0290(15) -0.0003(13) 0.0072(14) 0.0064(15)
C33 0.045(2) 0.0329(16) 0.0312(15) -0.0001(13) 0.0023(15) 0.0051(15)
C34 0.0403(19) 0.0326(16) 0.0318(15) -0.0023(13) -0.0058(15) 0.0044(16)
C35 0.043(2) 0.0322(16) 0.0383(17) 0.0042(14) -0.0063(16) -0.0053(16)
C36 0.071(3) 0.0337(18) 0.054(2) 0.0056(18) -0.008(2) 0.001(2)
C37 0.065(3) 0.047(2) 0.048(2) 0.0024(18) -0.011(2) 0.017(2)
C38 0.052(2) 0.045(2) 0.0418(19) 0.0012(16) 0.0007(18) 0.0169(19)
C39 0.091(3) 0.038(2) 0.054(2) -0.0124(19) -0.018(3) 0.026(2)
C40 0.086(4) 0.0281(19) 0.082(3) -0.013(2) -0.025(3) 0.009(2)
C41 0.051(2) 0.047(2) 0.053(2) 0.0048(19) 0.009(2) -0.007(2)
C42 0.0406(19) 0.0294(15) 0.0259(14) 0.0024(12) 0.0010(14) 0.0016(15)
C43 0.0366(18) 0.0363(17) 0.0313(16) 0.0039(14) 0.0023(14) -0.0002(15)
C44 0.056(3) 0.048(2) 0.083(3) -0.019(2) 0.029(3) -0.001(2)
C45 0.044(2) 0.093(4) 0.046(2) 0.005(2) -0.0030(19) 0.013(3)
C46 0.050(2) 0.067(3) 0.059(3) 0.026(2) 0.005(2) -0.005(2)

loop_
_atom_type_symbol
_atom_type_description
_atom_type_scat_dispersion_real
_atom_type_scat_dispersion_imag
_atom_type_scat_source
C C 0.0033 0.0016 'International Tables Vol C Tables 4.2.6.8 and 6.1.1.4'
H H 0.0000 0.0000 'International Tables Vol C Tables 4.2.6.8 and 6.1.1.4'
N N 0.0061 0.0033 'International Tables Vol C Tables 4.2.6.8 and 6.1.1.4'
O O 0.0106 0.0060 'International Tables Vol C Tables 4.2.6.8 and 6.1.1.4'

loop_
_geom_angle_atom_site_label_1
_geom_angle_atom_site_label_2
_geom_angle_atom_site_label_3
_geom_angle
_geom_angle_site_symmetry_1
_geom_angle_site_symmetry_3
_geom_angle_publ_flag
C10 O1 C1 117.2(2) . . ?
C33 O4 C24 115.5(3) . . ?
C19 N1 C9 121.2(2) . . ?
C19 N1 H1N 119.4 . . ?
C9 N1 H1N 119.4 . . ?
C42 N2 C32 121.4(3) . . ?
C42 N2 H2N 119.3 . . ?
C32 N2 H2N 119.3 . . ?
O1 C1 C5 105.4(2) . . ?
O1 C1 C2 109.3(3) . . ?
C5 C1 C2 104.1(3) . . ?
O1 C1 H1 112.5 . . ?
C5 C1 H1 112.5 . . ?
C2 C1 H1 112.5 . . ?
C1 C2 C3 105.5(3) . . ?
C1 C2 H2A 110.6 . . ?
C3 C2 H2A 110.6 . . ?
C1 C2 H2B 110.6 . . ?
C3 C2 H2B 110.6 . . ?
H2A C2 H2B 108.8 . . ?
C2 C3 C4 106.6(3) . . ?
C2 C3 H3A 110.4 . . ?
C4 C3 H3A 110.4 . . ?
C2 C3 H3B 110.4 . . ?
C4 C3 H3B 110.4 . . ?
H3A C3 H3B 108.6 . . ?
C3 C4 C5 105.1(3) . . ?
C3 C4 H4A 110.7 . . ?
C5 C4 H4A 110.7 . . ?
C3 C4 H4B 110.7 . . ?
C5 C4 H4B 110.7 . . ?
H4A C4 H4B 108.8 . . ?
C1 C5 C9 116.1(3) . . ?
C1 C5 C4 102.7(3) . . ?
C9 C5 C4 111.4(2) . . ?
C1 C5 C6 112.1(3) . . ?
C9 C5 C6 103.5(3) . . ?
C4 C5 C6 111.2(3) . . ?
C7 C6 C5 106.1(3) . . ?
C7 C6 H6A 110.5 . . ?
C5 C6 H6A 110.5 . . ?
C7 C6 H6B 110.5 . . ?
C5 C6 H6B 110.5 . . ?
H6A C6 H6B 108.7 . . ?
C6 C7 C8 107.2(3) . . ?
C6 C7 H7A 110.3 . . ?
C8 C7 H7A 110.3 . . ?
C6 C7 H7B 110.3 . . ?
C8 C7 H7B 110.3 . . ?
H7A C7 H7B 108.5 . . ?
C9 C8 C7 104.8(3) . . ?
C9 C8 H8A 110.8 . . ?
C7 C8 H8A 110.8 . . ?
C9 C8 H8B 110.8 . . ?
C7 C8 H8B 110.8 . . ?
H8A C8 H8B 108.9 . . ?
N1 C9 C8 111.6(3) . . ?
N1 C9 C5 111.9(2) . . ?
C8 C9 C5 102.9(3) . . ?
N1 C9 H9 110.1 . . ?
C8 C9 H9 110.1 . . ?
C5 C9 H9 110.1 . . ?
O2 C10 O1 124.6(3) . . ?
O2 C10 C11 125.5(3) . . ?
O1 C10 C11 109.9(3) . . ?
C10 C11 C12 115.6(3) . . ?
C10 C11 C15 115.1(3) . . ?
C12 C11 C15 102.0(3) . . ?
C10 C11 H11 107.9 . . ?
C12 C11 H11 107.9 . . ?
C15 C11 H11 107.9 . . ?
C18 C12 C13 128.2(4) . . ?
C18 C12 C11 127.5(3) . . ?
C13 C12 C11 104.2(3) . . ?
C17 C13 C12 104.5(3) . . ?
C17 C13 C14 99.4(4) . . ?
C12 C13 C14 101.0(3) . . ?
C17 C13 H13 116.5 . . ?
C12 C13 H13 116.5 . . ?
C14 C13 H13 116.5 . . ?
C15 C14 C13 93.5(3) . . ?
C15 C14 H14A 113.0 . . ?
C13 C14 H14A 113.0 . . ?
C15 C14 H14B 113.0 . . ?
C13 C14 H14B 113.0 . . ?
H14A C14 H14B 110.4 . . ?
C16 C15 C14 100.5(3) . . ?
C16 C15 C11 107.1(3) . . ?
C14 C15 C11 99.6(3) . . ?
C16 C15 H15 115.8 . . ?
C14 C15 H15 115.8 . . ?
C11 C15 H15 115.8 . . ?
C17 C16 C15 107.8(4) . . ?
C17 C16 H16 126.1 . . ?
C15 C16 H16 126.1 . . ?
C16 C17 C13 107.5(4) . . ?
C16 C17 H17 126.2 . . ?
C13 C17 H17 126.2 . . ?
C12 C18 H18A 120.0 . . ?
C12 C18 H18B 120.0 . . ?
H18A C18 H18B 120.0 . . ?
O3 C19 N1 121.5(3) . . ?
O3 C19 C20 121.6(3) . . ?
N1 C19 C20 116.8(3) . . ?
C23 C20 C22 110.1(4) . . ?
C23 C20 C21 106.9(3) . . ?
C22 C20 C21 110.5(5) . . ?
C23 C20 C19 109.9(3) . . ?
C22 C20 C19 107.7(3) . . ?
C21 C20 C19 111.8(3) . . ?
C20 C21 H21A 109.5 . . ?
C20 C21 H21B 109.5 . . ?
H21A C21 H21B 109.5 . . ?
C20 C21 H21C 109.5 . . ?
H21A C21 H21C 109.5 . . ?
H21B C21 H21C 109.5 . . ?
C20 C22 H22A 109.5 . . ?
C20 C22 H22B 109.5 . . ?
H22A C22 H22B 109.5 . . ?
C20 C22 H22C 109.5 . . ?
H22A C22 H22C 109.5 . . ?
H22B C22 H22C 109.5 . . ?
C20 C23 H23A 109.5 . . ?
C20 C23 H23B 109.5 . . ?
H23A C23 H23B 109.5 . . ?
C20 C23 H23C 109.5 . . ?
H23A C23 H23C 109.5 . . ?
H23B C23 H23C 109.5 . . ?
O4 C24 C25 110.0(3) . . ?
O4 C24 C28 106.4(2) . . ?
C25 C24 C28 104.8(3) . . ?
O4 C24 H24 111.8 . . ?
C25 C24 H24 111.8 . . ?
C28 C24 H24 111.8 . . ?
C24 C25 C26 106.1(3) . . ?
C24 C25 H25A 110.5 . . ?
C26 C25 H25A 110.5 . . ?
C24 C25 H25B 110.5 . . ?
C26 C25 H25B 110.5 . . ?
H25A C25 H25B 108.7 . . ?
C27 C26 C25 105.8(3) . . ?
C27 C26 H26A 110.6 . . ?
C25 C26 H26A 110.6 . . ?
C27 C26 H26B 110.6 . . ?
C25 C26 H26B 110.6 . . ?
H26A C26 H26B 108.7 . . ?
C26 C27 C28 105.3(3) . . ?
C26 C27 H27A 110.7 . . ?
C28 C27 H27A 110.7 . . ?
C26 C27 H27B 110.7 . . ?
C28 C27 H27B 110.7 . . ?
H27A C27 H27B 108.8 . . ?
C32 C28 C24 118.6(3) . . ?
C32 C28 C27 111.9(3) . . ?
C24 C28 C27 101.1(3) . . ?
C32 C28 C29 104.9(3) . . ?
C24 C28 C29 109.6(3) . . ?
C27 C28 C29 110.7(3) . . ?
C30 C29 C28 105.7(3) . . ?
C30 C29 H29A 110.6 . . ?
C28 C29 H29A 110.6 . . ?
C30 C29 H29B 110.6 . . ?
C28 C29 H29B 110.6 . . ?
H29A C29 H29B 108.7 . . ?
C29 C30 C31 104.4(3) . . ?
C29 C30 H30A 110.9 . . ?
C31 C30 H30A 110.9 . . ?
C29 C30 H30B 110.9 . . ?
C31 C30 H30B 110.9 . . ?
H30A C30 H30B 108.9 . . ?
C32 C31 C30 102.0(3) . . ?
C32 C31 H31A 111.4 . . ?
C30 C31 H31A 111.4 . . ?
C32 C31 H31B 111.4 . . ?
C30 C31 H31B 111.4 . . ?
H31A C31 H31B 109.2 . . ?
N2 C32 C28 113.2(3) . . ?
N2 C32 C31 110.0(3) . . ?
C28 C32 C31 104.1(3) . . ?
N2 C32 H32 109.8 . . ?
C28 C32 H32 109.8 . . ?
C31 C32 H32 109.8 . . ?
O5 C33 O4 123.7(3) . . ?
O5 C33 C34 125.3(3) . . ?
O4 C33 C34 110.9(3) . . ?
C33 C34 C35 115.9(3) . . ?
C33 C34 C38 114.3(3) . . ?
C35 C34 C38 101.7(3) . . ?
C33 C34 H34 108.2 . . ?
C35 C34 H34 108.2 . . ?
C38 C34 H34 108.2 . . ?
C41 C35 C34 127.8(3) . . ?
C41 C35 C36 127.1(4) . . ?
C34 C35 C36 105.2(3) . . ?
C40 C36 C35 103.5(3) . . ?
C40 C36 C37 99.8(4) . . ?
C35 C36 C37 100.4(3) . . ?
C40 C36 H36 116.8 . . ?
C35 C36 H36 116.8 . . ?
C37 C36 H36 116.8 . . ?
C36 C37 C38 93.6(3) . . ?
C36 C37 H37A 113.0 . . ?
C38 C37 H37A 113.0 . . ?
C36 C37 H37B 113.0 . . ?
C38 C37 H37B 113.0 . . ?
H37A C37 H37B 110.4 . . ?
C39 C38 C37 101.0(3) . . ?
C39 C38 C34 106.9(3) . . ?
C37 C38 C34 99.3(3) . . ?
C39 C38 H38 115.8 . . ?
C37 C38 H38 115.8 . . ?
C34 C38 H38 115.8 . . ?
C40 C39 C38 107.4(4) . . ?
C40 C39 H39 126.3 . . ?
C38 C39 H39 126.3 . . ?
C39 C40 C36 108.0(4) . . ?
C39 C40 H40 126.0 . . ?
C36 C40 H40 126.0 . . ?
C35 C41 H41A 120.0 . . ?
C35 C41 H41B 120.0 . . ?
H41A C41 H41B 120.0 . . ?
O6 C42 N2 121.4(3) . . ?
O6 C42 C43 120.7(3) . . ?
N2 C42 C43 117.9(3) . . ?
C45 C43 C46 108.9(3) . . ?
C45 C43 C42 110.5(3) . . ?
C46 C43 C42 109.7(3) . . ?
C45 C43 C44 109.2(4) . . ?
C46 C43 C44 109.4(3) . . ?
C42 C43 C44 109.1(3) . . ?
C43 C44 H44A 109.5 . . ?
C43 C44 H44B 109.5 . . ?
H44A C44 H44B 109.5 . . ?
C43 C44 H44C 109.5 . . ?
H44A C44 H44C 109.5 . . ?
H44B C44 H44C 109.5 . . ?
C43 C45 H45A 109.5 . . ?
C43 C45 H45B 109.5 . . ?
H45A C45 H45B 109.5 . . ?
C43 C45 H45C 109.5 . . ?
H45A C45 H45C 109.5 . . ?
H45B C45 H45C 109.5 . . ?
C43 C46 H46A 109.5 . . ?
C43 C46 H46B 109.5 . . ?
H46A C46 H46B 109.5 . . ?
C43 C46 H46C 109.5 . . ?
H46A C46 H46C 109.5 . . ?
H46B C46 H46C 109.5 . . ?

loop_
_geom_bond_atom_site_label_1
_geom_bond_atom_site_label_2
_geom_bond_distance
_geom_bond_site_symmetry_2
_geom_bond_publ_flag
O1 C10 1.331(4) . ?
O1 C1 1.467(4) . ?
O2 C10 1.199(4) . ?
O3 C19 1.233(4) . ?
O4 C33 1.346(4) . ?
O4 C24 1.457(4) . ?
O5 C33 1.203(4) . ?
O6 C42 1.243(4) . ?
N1 C19 1.342(4) . ?
N1 C9 1.468(4) . ?
N1 H1N 0.8800 . ?
N2 C42 1.333(4) . ?
N2 C32 1.467(4) . ?
N2 H2N 0.8800 . ?
C1 C5 1.525(5) . ?
C1 C2 1.529(5) . ?
C1 H1 1.0000 . ?
C2 C3 1.529(6) . ?
C2 H2A 0.9900 . ?
C2 H2B 0.9900 . ?
C3 C4 1.544(5) . ?
C3 H3A 0.9900 . ?
C3 H3B 0.9900 . ?
C4 C5 1.546(4) . ?
C4 H4A 0.9900 . ?
C4 H4B 0.9900 . ?
C5 C9 1.544(4) . ?
C5 C6 1.557(5) . ?
C6 C7 1.520(5) . ?
C6 H6A 0.9900 . ?
C6 H6B 0.9900 . ?
C7 C8 1.533(5) . ?
C7 H7A 0.9900 . ?
C7 H7B 0.9900 . ?
C8 C9 1.532(5) . ?
C8 H8A 0.9900 . ?
C8 H8B 0.9900 . ?
C9 H9 1.0000 . ?
C10 C11 1.512(5) . ?
C11 C12 1.537(4) . ?
C11 C15 1.553(5) . ?
C11 H11 1.0000 . ?
C12 C18 1.322(5) . ?
C12 C13 1.528(5) . ?
C13 C17 1.521(6) . ?
C13 C14 1.537(5) . ?
C13 H13 1.0000 . ?
C14 C15 1.536(5) . ?
C14 H14A 0.9900 . ?
C14 H14B 0.9900 . ?
C15 C16 1.495(6) . ?
C15 H15 1.0000 . ?
C16 C17 1.323(7) . ?
C16 H16 0.9500 . ?
C17 H17 0.9500 . ?
C18 H18A 0.9500 . ?
C18 H18B 0.9500 . ?
C19 C20 1.533(4) . ?
C20 C23 1.506(5) . ?
C20 C22 1.508(7) . ?
C20 C21 1.521(6) . ?
C21 H21A 0.9800 . ?
C21 H21B 0.9800 . ?
C21 H21C 0.9800 . ?
C22 H22A 0.9800 . ?
C22 H22B 0.9800 . ?
C22 H22C 0.9800 . ?
C23 H23A 0.9800 . ?
C23 H23B 0.9800 . ?
C23 H23C 0.9800 . ?
C24 C25 1.518(5) . ?
C24 C28 1.536(4) . ?
C24 H24 1.0000 . ?
C25 C26 1.549(6) . ?
C25 H25A 0.9900 . ?
C25 H25B 0.9900 . ?
C26 C27 1.523(6) . ?
C26 H26A 0.9900 . ?
C26 H26B 0.9900 . ?
C27 C28 1.552(5) . ?
C27 H27A 0.9900 . ?
C27 H27B 0.9900 . ?
C28 C32 1.525(5) . ?
C28 C29 1.577(5) . ?
C29 C30 1.525(6) . ?
C29 H29A 0.9900 . ?
C29 H29B 0.9900 . ?
C30 C31 1.535(5) . ?
C30 H30A 0.9900 . ?
C30 H30B 0.9900 . ?
C31 C32 1.533(5) . ?
C31 H31A 0.9900 . ?
C31 H31B 0.9900 . ?
C32 H32 1.0000 . ?
C33 C34 1.507(5) . ?
C34 C35 1.521(5) . ?
C34 C38 1.555(5) . ?
C34 H34 1.0000 . ?
C35 C41 1.324(6) . ?
C35 C36 1.531(5) . ?
C36 C40 1.525(6) . ?
C36 C37 1.534(7) . ?
C36 H36 1.0000 . ?
C37 C38 1.541(5) . ?
C37 H37A 0.9900 . ?
C37 H37B 0.9900 . ?
C38 C39 1.505(6) . ?
C38 H38 1.0000 . ?
C39 C40 1.321(7) . ?
C39 H39 0.9500 . ?
C40 H40 0.9500 . ?
C41 H41A 0.9500 . ?
C41 H41B 0.9500 . ?
C42 C43 1.532(5) . ?
C43 C45 1.514(5) . ?
C43 C46 1.526(5) . ?
C43 C44 1.537(5) . ?
C44 H44A 0.9800 . ?
C44 H44B 0.9800 . ?
C44 H44C 0.9800 . ?
C45 H45A 0.9800 . ?
C45 H45B 0.9800 . ?
C45 H45C 0.9800 . ?
C46 H46A 0.9800 . ?
C46 H46B 0.9800 . ?
C46 H46C 0.9800 . ?

loop_
_geom_hbond_atom_site_label_D
_geom_hbond_atom_site_label_H
_geom_hbond_atom_site_label_A
_geom_hbond_distance_DH
_geom_hbond_distance_HA
_geom_hbond_distance_DA
_geom_hbond_angle_DHA
_geom_hbond_site_symmetry_A
N1 H1N O6 0.88 2.20 3.078(3) 173.0 2
N2 H2N O3 0.88 2.21 3.065(3) 165.7 .

loop_
_geom_torsion_atom_site_label_1
_geom_torsion_atom_site_label_2
_geom_torsion_atom_site_label_3
_geom_torsion_atom_site_label_4
_geom_torsion
_geom_torsion_site_symmetry_1
_geom_torsion_site_symmetry_2
_geom_torsion_site_symmetry_3
_geom_torsion_site_symmetry_4
_geom_torsion_publ_flag
C10 O1 C1 C5 161.5(3) . . . . ?
C10 O1 C1 C2 -87.1(3) . . . . ?
O1 C1 C2 C3 -79.8(4) . . . . ?
C5 C1 C2 C3 32.4(4) . . . . ?
C1 C2 C3 C4 -11.4(5) . . . . ?
C2 C3 C4 C5 -13.4(4) . . . . ?
O1 C1 C5 C9 -47.2(4) . . . . ?
C2 C1 C5 C9 -162.3(3) . . . . ?
O1 C1 C5 C4 74.6(3) . . . . ?
C2 C1 C5 C4 -40.4(3) . . . . ?
O1 C1 C5 C6 -165.9(3) . . . . ?
C2 C1 C5 C6 79.1(3) . . . . ?
C3 C4 C5 C1 33.1(4) . . . . ?
C3 C4 C5 C9 158.0(3) . . . . ?
C3 C4 C5 C6 -87.0(4) . . . . ?
C1 C5 C6 C7 151.2(3) . . . . ?
C9 C5 C6 C7 25.3(4) . . . . ?
C4 C5 C6 C7 -94.4(3) . . . . ?
C5 C6 C7 C8 -2.6(4) . . . . ?
C6 C7 C8 C9 -21.4(4) . . . . ?
C19 N1 C9 C8 -95.7(4) . . . . ?
C19 N1 C9 C5 149.6(3) . . . . ?
C7 C8 C9 N1 -83.2(3) . . . . ?
C7 C8 C9 C5 37.0(3) . . . . ?
C1 C5 C9 N1 -41.6(4) . . . . ?
C4 C5 C9 N1 -158.7(3) . . . . ?
C6 C5 C9 N1 81.7(3) . . . . ?
C1 C5 C9 C8 -161.5(3) . . . . ?
C4 C5 C9 C8 81.4(3) . . . . ?
C6 C5 C9 C8 -38.3(3) . . . . ?
C1 O1 C10 O2 0.3(5) . . . . ?
C1 O1 C10 C11 -177.6(3) . . . . ?
O2 C10 C11 C12 115.5(4) . . . . ?
O1 C10 C11 C12 -66.6(4) . . . . ?
O2 C10 C11 C15 -3.1(5) . . . . ?
O1 C10 C11 C15 174.7(3) . . . . ?
C10 C11 C12 C18 52.2(5) . . . . ?
C15 C11 C12 C18 177.8(4) . . . . ?
C10 C11 C12 C13 -129.7(3) . . . . ?
C15 C11 C12 C13 -4.0(4) . . . . ?
C18 C12 C13 C17 -112.2(5) . . . . ?
C11 C12 C13 C17 69.7(4) . . . . ?
C18 C12 C13 C14 144.9(4) . . . . ?
C11 C12 C13 C14 -33.2(4) . . . . ?
C17 C13 C14 C15 -50.3(3) . . . . ?
C12 C13 C14 C15 56.6(3) . . . . ?
C13 C14 C15 C16 50.6(4) . . . . ?
C13 C14 C15 C11 -59.0(3) . . . . ?
C10 C11 C15 C16 61.6(4) . . . . ?
C12 C11 C15 C16 -64.4(4) . . . . ?
C10 C11 C15 C14 165.8(3) . . . . ?
C12 C11 C15 C14 39.8(3) . . . . ?
C14 C15 C16 C17 -33.2(4) . . . . ?
C11 C15 C16 C17 70.4(4) . . . . ?
C15 C16 C17 C13 -0.6(5) . . . . ?
C12 C13 C17 C16 -70.0(5) . . . . ?
C14 C13 C17 C16 34.1(4) . . . . ?
C9 N1 C19 O3 1.3(5) . . . . ?
C9 N1 C19 C20 -175.6(3) . . . . ?
O3 C19 C20 C23 15.8(5) . . . . ?
N1 C19 C20 C23 -167.3(4) . . . . ?
O3 C19 C20 C22 -104.1(5) . . . . ?
N1 C19 C20 C22 72.8(5) . . . . ?
O3 C19 C20 C21 134.4(4) . . . . ?
N1 C19 C20 C21 -48.7(5) . . . . ?
C33 O4 C24 C25 -84.7(3) . . . . ?
C33 O4 C24 C28 162.4(3) . . . . ?
O4 C24 C25 C26 -86.3(3) . . . . ?
C28 C24 C25 C26 27.7(4) . . . . ?
C24 C25 C26 C27 -3.6(4) . . . . ?
C25 C26 C27 C28 -21.5(4) . . . . ?
O4 C24 C28 C32 -46.4(4) . . . . ?
C25 C24 C28 C32 -162.9(3) . . . . ?
O4 C24 C28 C27 76.4(3) . . . . ?
C25 C24 C28 C27 -40.2(3) . . . . ?
O4 C24 C28 C29 -166.7(3) . . . . ?
C25 C24 C28 C29 76.7(3) . . . . ?
C26 C27 C28 C32 165.2(3) . . . . ?
C26 C27 C28 C24 38.0(4) . . . . ?
C26 C27 C28 C29 -78.1(4) . . . . ?
C32 C28 C29 C30 3.3(4) . . . . ?
C24 C28 C29 C30 131.7(3) . . . . ?
C27 C28 C29 C30 -117.6(3) . . . . ?
C28 C29 C30 C31 22.9(4) . . . . ?
C29 C30 C31 C32 -40.4(4) . . . . ?
C42 N2 C32 C28 149.0(3) . . . . ?
C42 N2 C32 C31 -95.0(4) . . . . ?
C24 C28 C32 N2 -31.6(4) . . . . ?
C27 C28 C32 N2 -148.7(3) . . . . ?
C29 C28 C32 N2 91.1(3) . . . . ?
C24 C28 C32 C31 -151.1(3) . . . . ?
C27 C28 C32 C31 91.8(3) . . . . ?
C29 C28 C32 C31 -28.3(3) . . . . ?
C30 C31 C32 N2 -79.0(4) . . . . ?
C30 C31 C32 C28 42.6(4) . . . . ?
C24 O4 C33 O5 -1.8(5) . . . . ?
C24 O4 C33 C34 -179.8(3) . . . . ?
O5 C33 C34 C35 110.1(4) . . . . ?
O4 C33 C34 C35 -71.9(4) . . . . ?
O5 C33 C34 C38 -7.7(6) . . . . ?
O4 C33 C34 C38 170.3(3) . . . . ?
C33 C34 C35 C41 50.8(5) . . . . ?
C38 C34 C35 C41 175.4(4) . . . . ?
C33 C34 C35 C36 -129.5(3) . . . . ?
C38 C34 C35 C36 -4.9(4) . . . . ?
C41 C35 C36 C40 -110.1(5) . . . . ?
C34 C35 C36 C40 70.2(4) . . . . ?
C41 C35 C36 C37 147.2(4) . . . . ?
C34 C35 C36 C37 -32.5(4) . . . . ?
C40 C36 C37 C38 -49.6(3) . . . . ?
C35 C36 C37 C38 56.2(3) . . . . ?
C36 C37 C38 C39 49.9(4) . . . . ?
C36 C37 C38 C34 -59.5(3) . . . . ?
C33 C34 C38 C39 61.6(4) . . . . ?
C35 C34 C38 C39 -64.1(4) . . . . ?
C33 C34 C38 C37 166.2(3) . . . . ?
C35 C34 C38 C37 40.5(4) . . . . ?
C37 C38 C39 C40 -32.4(5) . . . . ?
C34 C38 C39 C40 70.9(4) . . . . ?
C38 C39 C40 C36 -1.0(5) . . . . ?
C35 C36 C40 C39 -69.2(5) . . . . ?
C37 C36 C40 C39 34.1(4) . . . . ?
C32 N2 C42 O6 -1.7(5) . . . . ?
C32 N2 C42 C43 178.8(3) . . . . ?
O6 C42 C43 C45 0.5(5) . . . . ?
N2 C42 C43 C45 180.0(3) . . . . ?
O6 C42 C43 C46 120.6(4) . . . . ?
N2 C42 C43 C46 -59.9(4) . . . . ?
O6 C42 C43 C44 -119.6(4) . . . . ?
N2 C42 C43 C44 59.9(4) . . . . ?
